data_1000345
loop_
_publ_author_name
'Crosnier-Lopez, M P'
'Duroy, H'
'Fourquet, J L'

_publ_section_title
;
Ba~3~V~2~O~4~F~8~:(V~4~(O,F)~20~)^8-^ tetrameric groups of octahedra
inserted in a tridimensional network of (FBa~4~) tetrahedra
;
_journal_coden_ASTM ZAACAB
_journal_name_full
;
Zeitschrift fuer Anorganische und Allgemeine Chemie
;
_journal_page_first 1597
_journal_page_last 1602
_journal_paper_doi 10.1002/zaac.19936190915
_journal_volume 619
_journal_year 1993
_chemical_formula_structural 'Ba3 (V2 O4 F8)'
_chemical_formula_sum 'Ba3 F8 O4 V2'
_chemical_name_systematic 'Barium tetraoxooctafluorodivanadate'
_space_group_IT_number 58
_symmetry_cell_setting orthorhombic
_symmetry_Int_Tables_number 58
_symmetry_space_group_name_Hall '-P 2 2n'
_symmetry_space_group_name_H-M 'P n n m'
_cell_angle_alpha 90
_cell_angle_beta 90
_cell_angle_gamma 90
_cell_formula_units_Z 4
_cell_length_a 9.945(4)
_cell_length_b 10.277(1)
_cell_length_c 9.673(1)
_cell_volume 988.6
_refine_ls_R_factor_all 0.033
_cod_database_code 1000345

loop_
_symmetry_equiv_pos_as_xyz
x,y,z
-x,-y,z
1/2+x,1/2-y,1/2-z
1/2-x,1/2+y,1/2-z
-x,-y,-z
x,y,-z
1/2-x,1/2+y,1/2+z
1/2+x,1/2-y,1/2+z

loop_
_atom_site_aniso_label
_atom_site_aniso_U_11
_atom_site_aniso_U_12
_atom_site_aniso_U_13
_atom_site_aniso_U_22
_atom_site_aniso_U_23
_atom_site_aniso_U_33
Ba1 0.0089(3) 0.0002(3) 0. 0.0098(2) 0. 0.0479(6)
Ba2 0.0171(3) 0.0031(3) 0. 0.0132(3) 0. 0.0105(4)
Ba3 0.0178(4) 0.0014(3) 0. 0.0144(3) 0. 0.0169(4)
V1 0.0188(7) 0.0039(6) 0.0030(7) 0.0146(6) 0.0001(7) 0.0169(9)
O1 0.0291(42) 0.0217(53) 0. 0.0514(54) 0. 0.0139(46)
F1 0.0140(36) 0.0028(31) 0. 0.0173(37) 0. 0.0168(43)
F2 0.0242(45) -0.0028(37) 0. 0.0257(44) 0. 0.0228(53)
F3 0.0153(36) -0.0028(29) 0. 0.0155(37) 0. 0.0287(51)
O2 0.0155(25) -0.003(2) -0.0033(26) 0.0115(23) 0.0002(23) 0.0201(38)
F4 0.0155(25) -0.003(2) -0.0033(26) 0.0115(23) 0.0002(23) 0.0201(38)
O3 0.0241(30) -0.0061(27) -0.0033(31) 0.0274(32) 0.0041(29) 0.0264(38)
F5 0.0241(30) -0.0061(27) -0.0033(31) 0.0274(32) 0.0041(29) 0.0264(38)
O4 0.0236(32) -0.0004(29) 0.0023(30) 0.0392(37) -0.0011(33) 0.0235(39)
F6 0.0184(25) -0.0040(21) -0.0056(25) 0.0103(22) 0.0014(24) 0.0178(32)

loop_
_atom_site_label
_atom_site_type_symbol
_atom_site_symmetry_multiplicity
_atom_site_Wyckoff_symbol
_atom_site_fract_x
_atom_site_fract_y
_atom_site_fract_z
_atom_site_occupancy
_atom_site_attached_hydrogens
_atom_site_calc_flag
Ba1 Ba2+ 4 f 0. 0.5 0.2537(1) 1. 0 d
Ba2 Ba2+ 4 g 0.2040(1) 0.2168(1) 0. 1. 0 d
Ba3 Ba2+ 4 g 0.6639(1) 0.3496(1) 0. 1. 0 d
V1 V5+ 8 h 0.3643(2) 0.3937(2) 0.3030(2) 1. 0 d
O1 O2- 4 e 0. 0. 0.1358(11) 1. 0 d
F1 F1- 4 g 0.7166(8) 0.5863(8) 0.5 1. 0 d
F2 F1- 4 g 0.4615(9) 0.1413(9) 0. 1. 0 d
F3 F1- 4 g 0.1431(8) 0.4668(7) 0. 1. 0 d
O2 O2- 8 h 0.1930(6) 0.3136(5) 0.2712(7) 0.25 0 d
F4 F1- 8 h 0.1930(6) 0.3136(5) 0.2712(7) 0.75 0 d
O3 O2- 8 h 0.0669(6) 0.7451(7) 0.1402(8) 0.25 0 d
F5 F1- 8 h 0.0669(6) 0.7451(7) 0.1402(8) 0.75 0 d
O4 O2- 8 h 0.4106(6) 0.3908(8) 0.1356(8) 1. 0 d
F6 F1- 8 h 0.2608(5) 0.5580(5) 0.2755(7) 1. 0 d

loop_
_atom_type_symbol
_atom_type_oxidation_number
Ba2+ 2.000
V5+ 5.000
O2- -2.000
F1- -1.000
